data_4001103
loop_
_publ_author_name
'Yin, Congling'
'Li, Guobao'
'Jin, Tounan'
'You, Liping'
'Tao, Julian'
'Richardson, James W.'
'Loong, Chun-K.'
'Sun, Junliang'
'Liao, Fuhui'
'Lin, Jianhua'

_publ_section_title
;
 Synthesis, Structure, and Characterization of the Hexagonal Provskite
 Ba5In0.93Mn4O14.40
;
_journal_issue 6
_journal_name_full 'Chemistry of Materials'
_journal_page_first 2110
_journal_paper_doi 10.1021/cm7025152
_journal_volume 20
_journal_year 2008
_chemical_formula_sum 'Ba5 In0.94 Mn4 O14.42'
_chemical_formula_weight 1245.43
_chemical_name_systematic ' ?'
_space_group_IT_number 194
_symmetry_cell_setting hexagonal
_symmetry_space_group_name_Hall '-P 6c 2c'
_symmetry_space_group_name_H-M 'P 63/m m c'
_cell_angle_alpha 90.0
_cell_angle_beta 90.0
_cell_angle_gamma 120.0
_cell_formula_units_Z 2
_cell_length_a 5.738938(32)
_cell_length_b 5.738938
_cell_length_c 23.64154(15)
_cell_volume 674.325(6)
_pd_block_id 2007-03-31T14:49|P63MMC6_phase1|inmn4||
_pd_phase_name p63/mmc
_cod_data_source_file cm7025152-file003.cif
_cod_data_source_block P63MMC6_phase_1
_cod_depositor_comments
;
The following automatic conversions were performed:

'_geom_bond_publ_flag' value 'N' changed to 'n' according to
/home/saulius/struct/CIF-dictionaries/cif_core.dic dictionary named
'cif_core.dic' version 2.4.1 from 2010-06-29 (138
times).

'_geom_angle_publ_flag' value 'N' changed to 'n' according
to /home/saulius/struct/CIF-dictionaries/cif_core.dic dictionary
named 'cif_core.dic' version 2.4.1 from 2010-06-29 (1089 times).

Automatic conversion script
Id: cif_fix_values 1715 2011-07-08 13:25:40Z adriana 
;
_cod_original_cell_volume 674.32544
_cod_database_code 4001103

loop_
_symmetry_equiv_pos_site_id
_symmetry_equiv_pos_as_xyz
1 +x,+y,+z
2 x-y,+x,+z+1/2
3 -y,x-y,+z
4 -x,-y,+z+1/2
5 y-x,-x,+z
6 +y,y-x,+z+1/2
7 y-x,+y,+z
8 -x,y-x,+z+1/2
9 -y,-x,+z
10 x-y,-y,+z+1/2
11 +x,x-y,+z
12 +y,+x,+z+1/2
-1 -x,-y,-z
-2 y-x,-x,-z+1/2
-3 +y,y-x,-z
-4 +x,+y,-z+1/2
-5 x-y,+x,-z
-6 -y,x-y,-z+1/2
-7 x-y,-y,-z
-8 +x,x-y,-z+1/2
-9 +y,+x,-z
-10 y-x,+y,-z+1/2
-11 -x,y-x,-z
-12 -y,-x,-z+1/2

loop_
_atom_site_type_symbol
_atom_site_label
_atom_site_fract_x
_atom_site_fract_y
_atom_site_fract_z
_atom_site_occupancy
_atom_site_thermal_displace_type
_atom_site_U_iso_or_equiv
_atom_site_symmetry_multiplicity
Ba BA1 0.66667 0.33333 0.25 1.0 Uiso 0.00807 2
Ba BA2 0.66667 0.33333 0.44441 1.0 Uiso 0.00483 4
Ba BA3 1.0 0.0 0.34579 1.0 Uiso 0.00522 4
In IN4 1.0 0.0 0.5 0.94399 Uiso 0.00509 2
Mn MN5 0.33333 0.66667 0.40655 1.0 Uiso 0.00285 4
Mn MN6 0.33333 0.66667 0.30116 1.0 Uiso 0.00411 4
O O7 0.18302 0.81697 0.25 1.0 Uiso 0.00172 6
O O8 0.17457 0.34915 0.44853 0.90267 Uiso 0.00382 12
O O9 0.4814 0.96279 0.35185 1.0 Uiso 0.00356 12

loop_
_atom_type_symbol
_atom_type_number_in_cell
Ba 10.0
Mn 8.0
O_ 28.832
In 1.888

loop_
_geom_angle_atom_site_label_1
_geom_angle_atom_site_label_2
_geom_angle_atom_site_label_3
_geom_angle
_geom_angle_site_symmetry_1
_geom_angle_site_symmetry_3
_geom_angle_publ_flag
BA3 BA1 BA3 91.28250(30) 1_455 1_555 n
BA3 BA1 BA3 91.28240(30) 1_455 1_565 n
BA3 BA1 BA3 68.7047(4) 1_455 -2_665 n
BA3 BA1 BA3 131.23940(10) 1_455 -2_765 n
BA3 BA1 BA3 131.23930(10) 1_455 -2_775 n
BA3 BA1 MN6 54.46020(10) 1_455 1_545 n
BA3 BA1 MN6 54.46020(10) 1_455 1_555 n
BA3 BA1 MN6 125.5923(4) 1_455 1_655 n
BA3 BA1 MN6 78.79890(20) 1_455 -2_555 n
BA3 BA1 MN6 78.79890(20) 1_455 -2_565 n
BA3 BA1 MN6 165.70300(10) 1_455 -2_665 n
BA3 BA1 O7 46.33210(10) 1_455 1_545 n
BA3 BA1 O7 137.49210(20) 1_455 1_655 n
BA3 BA1 O7 46.33210(10) 1_455 3_665 n
BA3 BA1 O7 137.49220(20) 1_455 3_765 n
BA3 BA1 O7 87.3229 1_455 5_555 n
BA3 BA1 O7 87.3229 1_455 5_565 n
BA3 BA1 O9 45.65400(20) 1_455 1_545 n
BA3 BA1 O9 93.0568(5) 1_455 3_765 n
BA3 BA1 O9 45.65400(20) 1_455 5_565 n
BA3 BA1 O9 101.38760(30) 1_455 -2_566 n
BA3 BA1 O9 101.38770(30) 1_455 -4_546 n
BA3 BA1 O9 161.7614 1_455 -6_766 n
BA3 BA1 BA3 91.28250(30) 1_555 1_565 n
BA3 BA1 BA3 131.23940(10) 1_555 -2_665 n
BA3 BA1 BA3 68.7047(4) 1_555 -2_765 n
BA3 BA1 BA3 131.23940(10) 1_555 -2_775 n
BA3 BA1 MN6 54.46030(10) 1_555 1_545 n
BA3 BA1 MN6 125.5923(4) 1_555 1_555 n
BA3 BA1 MN6 54.46030(10) 1_555 1_655 n
BA3 BA1 MN6 78.79890(20) 1_555 -2_555 n
BA3 BA1 MN6 165.70290(10) 1_555 -2_565 n
BA3 BA1 MN6 78.79890(20) 1_555 -2_665 n
BA3 BA1 O7 87.323 1_555 1_545 n
BA3 BA1 O7 87.323 1_555 1_655 n
BA3 BA1 O7 137.49210(20) 1_555 3_665 n
BA3 BA1 O7 46.33210(10) 1_555 3_765 n
BA3 BA1 O7 46.33210(10) 1_555 5_555 n
BA3 BA1 O7 137.49210(20) 1_555 5_565 n
BA3 BA1 O9 45.65400(20) 1_555 1_545 n
BA3 BA1 O9 45.65400(20) 1_555 3_765 n
BA3 BA1 O9 93.0568(5) 1_555 5_565 n
BA3 BA1 O9 161.7615 1_555 -2_566 n
BA3 BA1 O9 101.38770(30) 1_555 -4_546 n
BA3 BA1 O9 101.38770(30) 1_555 -6_766 n
BA3 BA1 BA3 131.23930(10) 1_565 -2_665 n
BA3 BA1 BA3 131.23940(10) 1_565 -2_765 n
BA3 BA1 BA3 68.7046(4) 1_565 -2_775 n
BA3 BA1 MN6 125.5923(4) 1_565 1_545 n
BA3 BA1 MN6 54.46020(10) 1_565 1_555 n
BA3 BA1 MN6 54.46020(10) 1_565 1_655 n
BA3 BA1 MN6 165.70300(10) 1_565 -2_555 n
BA3 BA1 MN6 78.79880(20) 1_565 -2_565 n
BA3 BA1 MN6 78.79890(20) 1_565 -2_665 n
BA3 BA1 O7 137.49200(20) 1_565 1_545 n
BA3 BA1 O7 46.33210(10) 1_565 1_655 n
BA3 BA1 O7 87.3228 1_565 3_665 n
BA3 BA1 O7 87.3229 1_565 3_765 n
BA3 BA1 O7 137.49220(20) 1_565 5_555 n
BA3 BA1 O7 46.33210(10) 1_565 5_565 n
BA3 BA1 O9 93.0568(5) 1_565 1_545 n
BA3 BA1 O9 45.65400(20) 1_565 3_765 n
BA3 BA1 O9 45.65400(20) 1_565 5_565 n
BA3 BA1 O9 101.38760(30) 1_565 -2_566 n
BA3 BA1 O9 161.7614 1_565 -4_546 n
BA3 BA1 O9 101.38760(30) 1_565 -6_766 n
BA3 BA1 BA3 91.28250(30) -2_665 -2_765 n
BA3 BA1 BA3 91.28240(30) -2_665 -2_775 n
BA3 BA1 MN6 78.79890(20) -2_665 1_545 n
BA3 BA1 MN6 78.79880(20) -2_665 1_555 n
BA3 BA1 MN6 165.70309(10) -2_665 1_655 n
BA3 BA1 MN6 54.46020(10) -2_665 -2_555 n
BA3 BA1 MN6 54.46020(10) -2_665 -2_565 n
BA3 BA1 MN6 125.5923(4) -2_665 -2_665 n
BA3 BA1 O7 46.33210(10) -2_666 1_545 n
BA3 BA1 O7 137.49210(20) -2_666 1_655 n
BA3 BA1 O7 46.33210(10) -2_666 3_665 n
BA3 BA1 O7 137.49220(20) -2_666 3_765 n
BA3 BA1 O7 87.3229 -2_666 5_555 n
BA3 BA1 O7 87.3229 -2_666 5_565 n
BA3 BA1 O9 101.38770(30) -2_666 1_545 n
BA3 BA1 O9 161.7614 -2_666 3_765 n
BA3 BA1 O9 101.38760(30) -2_666 5_565 n
BA3 BA1 O9 45.65400(20) -2_666 -2_566 n
BA3 BA1 O9 45.65400(20) -2_666 -4_546 n
BA3 BA1 O9 93.0568(5) -2_666 -6_766 n
BA3 BA1 BA3 91.28250(30) -2_765 -2_775 n
BA3 BA1 MN6 78.79900(20) -2_765 1_545 n
BA3 BA1 MN6 165.70290(10) -2_765 1_555 n
BA3 BA1 MN6 78.79900(20) -2_765 1_655 n
BA3 BA1 MN6 54.46020(10) -2_765 -2_555 n
BA3 BA1 MN6 125.5923(4) -2_765 -2_565 n
BA3 BA1 MN6 54.46030(10) -2_765 -2_665 n
BA3 BA1 O7 87.323 -2_766 1_545 n
BA3 BA1 O7 87.323 -2_766 1_655 n
BA3 BA1 O7 137.49210(20) -2_766 3_665 n
BA3 BA1 O7 46.33210(10) -2_766 3_765 n
BA3 BA1 O7 46.33210(10) -2_766 5_555 n
BA3 BA1 O7 137.49210(20) -2_766 5_565 n
BA3 BA1 O9 101.38770(30) -2_766 1_545 n
BA3 BA1 O9 101.38770(30) -2_766 3_765 n
BA3 BA1 O9 161.7615 -2_766 5_565 n
BA3 BA1 O9 93.0568(5) -2_766 -2_566 n
BA3 BA1 O9 45.65400(20) -2_766 -4_546 n
BA3 BA1 O9 45.65400(20) -2_766 -6_766 n
BA3 BA1 MN6 165.70300(10) -2_775 1_545 n
BA3 BA1 MN6 78.79880(20) -2_775 1_555 n
BA3 BA1 MN6 78.79890(20) -2_775 1_655 n
BA3 BA1 MN6 125.5923(4) -2_775 -2_555 n
BA3 BA1 MN6 54.46010(10) -2_775 -2_565 n
BA3 BA1 MN6 54.46020(10) -2_775 -2_665 n
BA3 BA1 O7 137.49200(20) -2_776 1_545 n
BA3 BA1 O7 46.33210(10) -2_776 1_655 n
BA3 BA1 O7 87.3228 -2_776 3_665 n
BA3 BA1 O7 87.3229 -2_776 3_765 n
BA3 BA1 O7 137.49220(20) -2_776 5_555 n
BA3 BA1 O7 46.33210(10) -2_776 5_565 n
BA3 BA1 O9 161.7614 -2_776 1_545 n
BA3 BA1 O9 101.38760(30) -2_776 3_765 n
BA3 BA1 O9 101.38760(30) -2_776 5_565 n
BA3 BA1 O9 45.65400(20) -2_776 -2_566 n
BA3 BA1 O9 93.0568(5) -2_776 -4_546 n
BA3 BA1 O9 45.65400(20) -2_776 -6_766 n
MN6 BA1 MN6 108.88080(20) 1_545 1_555 n
MN6 BA1 MN6 108.88100(20) 1_545 1_655 n
MN6 BA1 MN6 40.11070(30) 1_545 -2_555 n
MN6 BA1 MN6 123.97280(10) 1_545 -2_565 n
MN6 BA1 MN6 123.97300(10) 1_545 -2_665 n
MN6 BA1 O7 32.98840(10) 1_545 1_545 n
MN6 BA1 O7 141.77969(10) 1_545 1_655 n
MN6 BA1 O7 93.0463 1_545 3_665 n
MN6 BA1 O7 93.0465 1_545 3_765 n
MN6 BA1 O7 32.98850(10) 1_545 5_555 n
MN6 BA1 O7 141.77950(10) 1_545 5_565 n
MN6 BA1 O9 32.53560(10) 1_545 1_545 n
MN6 BA1 O9 90.74140(30) 1_545 3_765 n
MN6 BA1 O9 90.74130(30) 1_545 5_565 n
MN6 BA1 O9 123.89860(10) 1_545 -2_566 n
MN6 BA1 O9 72.6463(4) 1_545 -4_546 n
MN6 BA1 O9 123.89880(10) 1_545 -6_766 n
MN6 BA1 MN6 108.88080(20) 1_555 1_655 n
MN6 BA1 MN6 123.97280(10) 1_555 -2_555 n
MN6 BA1 MN6 40.11060(30) 1_555 -2_565 n
MN6 BA1 MN6 123.97280(10) 1_555 -2_665 n
MN6 BA1 O7 93.0463 1_555 1_545 n
MN6 BA1 O7 93.0463 1_555 1_655 n
MN6 BA1 O7 32.98840(10) 1_555 3_665 n
MN6 BA1 O7 141.77960(10) 1_555 3_765 n
MN6 BA1 O7 141.77950(10) 1_555 5_555 n
MN6 BA1 O7 32.98840(10) 1_555 5_565 n
MN6 BA1 O9 90.74130(30) 1_555 1_545 n
MN6 BA1 O9 90.74130(30) 1_555 3_765 n
MN6 BA1 O9 32.53550(10) 1_555 5_565 n
MN6 BA1 O9 72.6461(4) 1_555 -2_566 n
MN6 BA1 O9 123.89860(10) 1_555 -4_546 n
MN6 BA1 O9 123.89860(10) 1_555 -6_766 n
MN6 BA1 MN6 123.97290(10) 1_655 -2_555 n
MN6 BA1 MN6 123.97270(10) 1_655 -2_565 n
MN6 BA1 MN6 40.11070(30) 1_655 -2_665 n
MN6 BA1 O7 141.77969(10) 1_655 1_545 n
MN6 BA1 O7 32.98840(10) 1_655 1_655 n
MN6 BA1 O7 141.77950(10) 1_655 3_665 n
MN6 BA1 O7 32.98850(10) 1_655 3_765 n
MN6 BA1 O7 93.0465 1_655 5_555 n
MN6 BA1 O7 93.0463 1_655 5_565 n
MN6 BA1 O9 90.74140(30) 1_655 1_545 n
MN6 BA1 O9 32.53560(10) 1_655 3_765 n
MN6 BA1 O9 90.74130(30) 1_655 5_565 n
MN6 BA1 O9 123.89860(10) 1_655 -2_566 n
MN6 BA1 O9 123.89880(10) 1_655 -4_546 n
MN6 BA1 O9 72.6463(4) 1_655 -6_766 n
MN6 BA1 MN6 108.88090(20) -2_555 -2_565 n
MN6 BA1 MN6 108.88090(20) -2_555 -2_665 n
MN6 BA1 O7 32.98850(10) -2_556 1_545 n
MN6 BA1 O7 141.77960(10) -2_556 1_655 n
MN6 BA1 O7 93.0464 -2_556 3_665 n
MN6 BA1 O7 93.0464 -2_556 3_765 n
MN6 BA1 O7 32.98840(10) -2_556 5_555 n
MN6 BA1 O7 141.77950(10) -2_556 5_565 n
MN6 BA1 O9 72.6463(4) -2_556 1_545 n
MN6 BA1 O9 123.89870(10) -2_556 3_765 n
MN6 BA1 O9 123.89870(10) -2_556 5_565 n
MN6 BA1 O9 90.74140(30) -2_556 -2_566 n
MN6 BA1 O9 32.53550(10) -2_556 -4_546 n
MN6 BA1 O9 90.74140(30) -2_556 -6_766 n
MN6 BA1 MN6 108.88070(20) -2_565 -2_665 n
MN6 BA1 O7 93.0463 -2_566 1_545 n
MN6 BA1 O7 93.0462 -2_566 1_655 n
MN6 BA1 O7 32.98850(10) -2_566 3_665 n
MN6 BA1 O7 141.77950(10) -2_566 3_765 n
MN6 BA1 O7 141.77960(10) -2_566 5_555 n
MN6 BA1 O7 32.98840(10) -2_566 5_565 n
MN6 BA1 O9 123.89860(10) -2_566 1_545 n
MN6 BA1 O9 123.89860(10) -2_566 3_765 n
MN6 BA1 O9 72.6462(4) -2_566 5_565 n
MN6 BA1 O9 32.53550(10) -2_566 -2_566 n
MN6 BA1 O9 90.74130(30) -2_566 -4_546 n
MN6 BA1 O9 90.74130(30) -2_566 -6_766 n
MN6 BA1 O7 141.77960(10) -2_666 1_545 n
MN6 BA1 O7 32.98850(10) -2_666 1_655 n
MN6 BA1 O7 141.77950(10) -2_666 3_665 n
MN6 BA1 O7 32.98850(10) -2_666 3_765 n
MN6 BA1 O7 93.0464 -2_666 5_555 n
MN6 BA1 O7 93.0463 -2_666 5_565 n
MN6 BA1 O9 123.89870(10) -2_666 1_545 n
MN6 BA1 O9 72.6462(4) -2_666 3_765 n
MN6 BA1 O9 123.89860(10) -2_666 5_565 n
MN6 BA1 O9 90.74140(30) -2_666 -2_566 n
MN6 BA1 O9 90.74140(30) -2_666 -4_546 n
MN6 BA1 O9 32.53560(10) -2_666 -6_766 n
O7 BA1 O7 173.5138 1_545 1_655 n
O7 BA1 O7 66.4864 1_545 3_665 n
O7 BA1 O7 120.0001 1_545 3_765 n
O7 BA1 O7 53.5136 1_545 5_555 n
O7 BA1 O7 119.9999 1_545 5_565 n
O7 BA1 O9 57.14910(20) 1_545 1_545 n
O7 BA1 O9 120.53640(20) 1_545 3_765 n
O7 BA1 O9 91.9696 1_545 5_565 n
O7 BA1 O9 91.9696 1_545 -2_566 n
O7 BA1 O9 57.14910(20) 1_545 -4_546 n
O7 BA1 O9 120.53640(20) 1_545 -6_766 n
O7 BA1 O7 119.9999 1_655 3_665 n
O7 BA1 O7 53.5136 1_655 3_765 n
O7 BA1 O7 120.0001 1_655 5_555 n
O7 BA1 O7 66.4864 1_655 5_565 n
O7 BA1 O9 120.53640(20) 1_655 1_545 n
O7 BA1 O9 57.14910(20) 1_655 3_765 n
O7 BA1 O9 91.9696 1_655 5_565 n
O7 BA1 O9 91.9696 1_655 -2_566 n
O7 BA1 O9 120.53640(20) 1_655 -4_546 n
O7 BA1 O9 57.14910(20) 1_655 -6_766 n
O7 BA1 O7 173.5135 3_665 3_765 n
O7 BA1 O7 120.0 3_665 5_555 n
O7 BA1 O7 53.5135 3_665 5_565 n
O7 BA1 O9 91.9696 3_665 1_545 n
O7 BA1 O9 120.53630(20) 3_665 3_765 n
O7 BA1 O9 57.14910(20) 3_665 5_565 n
O7 BA1 O9 57.14910(20) 3_665 -2_566 n
O7 BA1 O9 91.9696 3_665 -4_546 n
O7 BA1 O9 120.53630(20) 3_665 -6_766 n
O7 BA1 O7 66.4865 3_765 5_555 n
O7 BA1 O7 120.0 3_765 5_565 n
O7 BA1 O9 91.9697 3_765 1_545 n
O7 BA1 O9 57.14920(20) 3_765 3_765 n
O7 BA1 O9 120.53640(20) 3_765 5_565 n
O7 BA1 O9 120.53640(20) 3_765 -2_566 n
O7 BA1 O9 91.9697 3_765 -4_546 n
O7 BA1 O9 57.14920(20) 3_765 -6_766 n
O7 BA1 O7 173.5135 5_555 5_565 n
O7 BA1 O9 57.14920(20) 5_555 1_545 n
O7 BA1 O9 91.9697 5_555 3_765 n
O7 BA1 O9 120.53640(20) 5_555 5_565 n
O7 BA1 O9 120.53640(20) 5_555 -2_566 n
O7 BA1 O9 57.14920(20) 5_555 -4_546 n
O7 BA1 O9 91.9697 5_555 -6_766 n
O7 BA1 O9 120.53630(20) 5_565 1_545 n
O7 BA1 O9 91.9696 5_565 3_765 n
O7 BA1 O9 57.14910(20) 5_565 5_565 n
O7 BA1 O9 57.14910(20) 5_565 -2_566 n
O7 BA1 O9 120.53630(20) 5_565 -4_546 n
O7 BA1 O9 91.9696 5_565 -6_766 n
O9 BA1 O9 63.4863(4) 1_545 3_765 n
O9 BA1 O9 63.4863(4) 1_545 5_565 n
O9 BA1 O9 144.63390(20) 1_545 -2_566 n
O9 BA1 O9 105.1818(5) 1_545 -4_546 n
O9 BA1 O9 144.63400(20) 1_545 -6_766 n
O9 BA1 O9 63.4863(4) 3_765 5_565 n
O9 BA1 O9 144.63390(20) 3_765 -2_566 n
O9 BA1 O9 144.63400(20) 3_765 -4_546 n
O9 BA1 O9 105.1818(5) 3_765 -6_766 n
O9 BA1 O9 105.1817(5) 5_565 -2_566 n
O9 BA1 O9 144.63390(20) 5_565 -4_546 n
O9 BA1 O9 144.63390(20) 5_565 -6_766 n
O9 BA1 O9 63.4863(4) -2_566 -4_546 n
O9 BA1 O9 63.4863(4) -2_566 -6_766 n
O9 BA1 O9 63.4863(4) -4_546 -6_766 n
BA2 BA2 BA2 85.45090(30) -1_656 -1_666 n
BA2 BA2 BA2 85.45100(30) -1_656 -1_766 n
BA2 BA2 BA3 92.13650(30) -1_656 1_455 n
BA2 BA2 BA3 92.13660(30) -1_656 1_555 n
BA2 BA2 BA3 176.7106 -1_656 1_565 n
BA2 BA2 IN4 53.61220(10) -1_656 1_455 n
BA2 BA2 IN4 53.61230(10) -1_656 1_555 n
BA2 BA2 IN4 119.9433(4) -1_656 1_565 n
BA2 BA2 MN5 53.5403(4) -1_656 1_545 n
BA2 BA2 MN5 122.7002 -1_656 1_555 n
BA2 BA2 MN5 122.7005 -1_656 1_655 n
BA2 BA2 MN5 51.57740(20) -1_656 -1_666 n
BA2 BA2 O8 90.0218 -1_656 1_555 n
BA2 BA2 O8 90.0219 -1_656 1_655 n
BA2 BA2 O8 44.79580(20) -1_656 3_655 n
BA2 BA2 O8 130.24519(20) -1_656 3_665 n
BA2 BA2 O8 44.79580(20) -1_656 5_555 n
BA2 BA2 O8 130.24541(20) -1_656 5_665 n
BA2 BA2 O8 83.5216(4) -1_656 -1_666 n
BA2 BA2 O8 42.72620(20) -1_656 -3_556 n
BA2 BA2 O8 42.72620(20) -1_656 -5_656 n
BA2 BA2 O9 88.3397(5) -1_656 1_545 n
BA2 BA2 O9 136.69521(20) -1_656 3_765 n
BA2 BA2 O9 136.69501(20) -1_656 5_565 n
BA2 BA2 BA2 85.45090(30) -1_666 -1_766 n
BA2 BA2 BA3 92.13640(30) -1_666 1_455 n
BA2 BA2 BA3 176.7104 -1_666 1_555 n
BA2 BA2 BA3 92.13640(30) -1_666 1_565 n
BA2 BA2 IN4 53.61220(10) -1_666 1_455 n
BA2 BA2 IN4 119.9433(4) -1_666 1_555 n
BA2 BA2 IN4 53.61220(10) -1_666 1_565 n
BA2 BA2 MN5 122.7002 -1_666 1_545 n
BA2 BA2 MN5 53.5402(4) -1_666 1_555 n
BA2 BA2 MN5 122.7002 -1_666 1_655 n
BA2 BA2 MN5 51.57750(20) -1_666 -1_666 n
BA2 BA2 O8 44.79570(20) -1_666 1_555 n
BA2 BA2 O8 130.24530(20) -1_666 1_655 n
BA2 BA2 O8 130.24530(20) -1_666 3_655 n
BA2 BA2 O8 44.79570(20) -1_666 3_665 n
BA2 BA2 O8 90.0218 -1_666 5_555 n
BA2 BA2 O8 90.0218 -1_666 5_665 n
BA2 BA2 O8 42.72620(20) -1_666 -1_666 n
BA2 BA2 O8 42.72610(20) -1_666 -3_556 n
BA2 BA2 O8 83.5216(4) -1_666 -5_656 n
BA2 BA2 O9 136.69501(20) -1_666 1_545 n
BA2 BA2 O9 136.69501(20) -1_666 3_765 n
BA2 BA2 O9 88.3395(5) -1_666 5_565 n
BA2 BA2 BA3 176.7106 -1_766 1_455 n
BA2 BA2 BA3 92.13660(30) -1_766 1_555 n
BA2 BA2 BA3 92.13650(30) -1_766 1_565 n
BA2 BA2 IN4 119.9433(4) -1_766 1_455 n
BA2 BA2 IN4 53.61230(10) -1_766 1_555 n
BA2 BA2 IN4 53.61220(10) -1_766 1_565 n
BA2 BA2 MN5 122.7005 -1_766 1_545 n
BA2 BA2 MN5 122.7002 -1_766 1_555 n
BA2 BA2 MN5 53.5403(4) -1_766 1_655 n
BA2 BA2 MN5 51.57740(20) -1_766 -1_666 n
BA2 BA2 O8 130.24519(20) -1_766 1_555 n
BA2 BA2 O8 44.79580(20) -1_766 1_655 n
BA2 BA2 O8 90.0219 -1_766 3_655 n
BA2 BA2 O8 90.0218 -1_766 3_665 n
BA2 BA2 O8 130.24541(20) -1_766 5_555 n
BA2 BA2 O8 44.79580(20) -1_766 5_665 n
BA2 BA2 O8 42.72610(20) -1_766 -1_666 n
BA2 BA2 O8 83.5216(4) -1_766 -3_556 n
BA2 BA2 O8 42.72630(20) -1_766 -5_656 n
BA2 BA2 O9 136.69521(20) -1_766 1_545 n
BA2 BA2 O9 88.3397(5) -1_766 3_765 n
BA2 BA2 O9 136.69501(20) -1_766 5_565 n
BA3 BA2 BA3 90.18500(30) 1_455 1_555 n
BA3 BA2 BA3 90.18490(30) 1_455 1_565 n
BA3 BA2 IN4 56.7676(4) 1_455 1_455 n
BA3 BA2 IN4 126.31830(10) 1_455 1_555 n
BA3 BA2 IN4 126.31820(10) 1_455 1_565 n
BA3 BA2 MN5 56.986 1_455 1_545 n
BA3 BA2 MN5 56.986 1_455 1_555 n
BA3 BA2 MN5 129.74879(30) 1_455 1_655 n
BA3 BA2 MN5 125.13350(20) 1_455 -1_666 n
BA3 BA2 O8 47.39950(20) 1_455 1_555 n
BA3 BA2 O8 137.58411(10) 1_455 1_655 n
BA3 BA2 O8 89.835 1_455 3_655 n
BA3 BA2 O8 89.8349 1_455 3_665 n
BA3 BA2 O8 47.39950(20) 1_455 5_555 n
BA3 BA2 O8 137.58400(10) 1_455 5_665 n
BA3 BA2 O8 134.80400(20) 1_455 -1_666 n
BA3 BA2 O8 93.1893(4) 1_455 -3_556 n
BA3 BA2 O8 134.80400(20) 1_455 -5_656 n
BA3 BA2 O9 45.28320(20) 1_455 1_545 n
BA3 BA2 O9 94.9494(5) 1_455 3_765 n
BA3 BA2 O9 45.28320(20) 1_455 5_565 n
BA3 BA2 BA3 90.18500(30) 1_555 1_565 n
BA3 BA2 IN4 126.31830(10) 1_555 1_455 n
BA3 BA2 IN4 56.7676(4) 1_555 1_555 n
BA3 BA2 IN4 126.31830(10) 1_555 1_565 n
BA3 BA2 MN5 56.9861 1_555 1_545 n
BA3 BA2 MN5 129.74879(30) 1_555 1_555 n
BA3 BA2 MN5 56.9861 1_555 1_655 n
BA3 BA2 MN5 125.13350(20) 1_555 -1_666 n
BA3 BA2 O8 137.58400(10) 1_555 1_555 n
BA3 BA2 O8 47.39960(20) 1_555 1_655 n
BA3 BA2 O8 47.39950(20) 1_555 3_655 n
BA3 BA2 O8 137.58400(10) 1_555 3_665 n
BA3 BA2 O8 89.8351 1_555 5_555 n
BA3 BA2 O8 89.8351 1_555 5_665 n
BA3 BA2 O8 134.80400(20) 1_555 -1_666 n
BA3 BA2 O8 134.80409(20) 1_555 -3_556 n
BA3 BA2 O8 93.1894(4) 1_555 -5_656 n
BA3 BA2 O9 45.28320(20) 1_555 1_545 n
BA3 BA2 O9 45.28320(20) 1_555 3_765 n
BA3 BA2 O9 94.9495(5) 1_555 5_565 n
BA3 BA2 IN4 126.31820(10) 1_565 1_455 n
BA3 BA2 IN4 126.31830(10) 1_565 1_555 n
BA3 BA2 IN4 56.7676(4) 1_565 1_565 n
BA3 BA2 MN5 129.74879(30) 1_565 1_545 n
BA3 BA2 MN5 56.986 1_565 1_555 n
BA3 BA2 MN5 56.986 1_565 1_655 n
BA3 BA2 MN5 125.13350(20) 1_565 -1_666 n
BA3 BA2 O8 89.8349 1_565 1_555 n
BA3 BA2 O8 89.835 1_565 1_655 n
BA3 BA2 O8 137.58411(10) 1_565 3_655 n
BA3 BA2 O8 47.39950(20) 1_565 3_665 n
BA3 BA2 O8 137.58400(10) 1_565 5_555 n
BA3 BA2 O8 47.39950(20) 1_565 5_665 n
BA3 BA2 O8 93.1893(4) 1_565 -1_666 n
BA3 BA2 O8 134.80389(20) 1_565 -3_556 n
BA3 BA2 O8 134.80409(20) 1_565 -5_656 n
BA3 BA2 O9 94.9494(5) 1_565 1_545 n
BA3 BA2 O9 45.28320(20) 1_565 3_765 n
BA3 BA2 O9 45.28320(20) 1_565 5_565 n
IN4 BA2 IN4 107.22450(20) 1_455 1_555 n
IN4 BA2 IN4 107.22440(20) 1_455 1_565 n
IN4 BA2 MN5 69.35710(10) 1_455 1_545 n
IN4 BA2 MN5 69.35710(10) 1_455 1_555 n
IN4 BA2 MN5 173.4837 1_455 1_655 n
IN4 BA2 MN5 68.36590(20) 1_455 -1_666 n
IN4 BA2 O8 36.48330(10) 1_455 1_555 n
IN4 BA2 O8 143.56030(10) 1_455 1_655 n
IN4 BA2 O8 87.8261 1_455 3_655 n
IN4 BA2 O8 87.826 1_455 3_665 n
IN4 BA2 O8 36.48330(10) 1_455 5_555 n
IN4 BA2 O8 143.56020(10) 1_455 5_665 n
IN4 BA2 O8 86.16200(30) 1_455 -1_666 n
IN4 BA2 O8 36.42170(10) 1_455 -3_556 n
IN4 BA2 O8 86.16200(30) 1_455 -5_656 n
IN4 BA2 O9 89.01510(30) 1_455 1_545 n
IN4 BA2 O9 151.71700(10) 1_455 3_765 n
IN4 BA2 O9 89.01500(30) 1_455 5_565 n
IN4 BA2 IN4 107.22440(20) 1_555 1_565 n
IN4 BA2 MN5 69.35730(10) 1_555 1_545 n
IN4 BA2 MN5 173.4836 1_555 1_555 n
IN4 BA2 MN5 69.35720(10) 1_555 1_655 n
IN4 BA2 MN5 68.36590(20) 1_555 -1_666 n
IN4 BA2 O8 143.56030(10) 1_555 1_555 n
IN4 BA2 O8 36.48330(10) 1_555 1_655 n
IN4 BA2 O8 36.48330(10) 1_555 3_655 n
IN4 BA2 O8 143.56030(10) 1_555 3_665 n
IN4 BA2 O8 87.8261 1_555 5_555 n
IN4 BA2 O8 87.8261 1_555 5_665 n
IN4 BA2 O8 86.16200(30) 1_555 -1_666 n
IN4 BA2 O8 86.16210(30) 1_555 -3_556 n
IN4 BA2 O8 36.42180(10) 1_555 -5_656 n
IN4 BA2 O9 89.01520(30) 1_555 1_545 n
IN4 BA2 O9 89.01520(30) 1_555 3_765 n
IN4 BA2 O9 151.71710(10) 1_555 5_565 n
IN4 BA2 MN5 173.4837 1_565 1_545 n
IN4 BA2 MN5 69.35710(10) 1_565 1_555 n
IN4 BA2 MN5 69.35710(10) 1_565 1_655 n
IN4 BA2 MN5 68.36590(20) 1_565 -1_666 n
IN4 BA2 O8 87.826 1_565 1_555 n
IN4 BA2 O8 87.8261 1_565 1_655 n
IN4 BA2 O8 143.56030(10) 1_565 3_655 n
IN4 BA2 O8 36.48330(10) 1_565 3_665 n
IN4 BA2 O8 143.56020(10) 1_565 5_555 n
IN4 BA2 O8 36.48330(10) 1_565 5_665 n
IN4 BA2 O8 36.42170(10) 1_565 -1_666 n
IN4 BA2 O8 86.16190(30) 1_565 -3_556 n
IN4 BA2 O8 86.16200(30) 1_565 -5_656 n
IN4 BA2 O9 151.71700(10) 1_565 1_545 n
IN4 BA2 O9 89.01510(30) 1_565 3_765 n
IN4 BA2 O9 89.01500(30) 1_565 5_565 n
MN5 BA2 MN5 113.45140(10) 1_545 1_555 n
MN5 BA2 MN5 113.45170(10) 1_545 1_655 n
MN5 BA2 MN5 105.11770(10) 1_545 -1_666 n
MN5 BA2 O8 92.0205 1_545 1_555 n
MN5 BA2 O8 92.0207 1_545 1_655 n
MN5 BA2 O8 32.89870(10) 1_545 3_655 n
MN5 BA2 O8 146.19 1_545 3_665 n
MN5 BA2 O8 32.89860(10) 1_545 5_555 n
MN5 BA2 O8 146.1902 1_545 5_665 n
MN5 BA2 O8 137.06190(10) 1_545 -1_666 n
MN5 BA2 O8 88.04680(20) 1_545 -3_556 n
MN5 BA2 O8 88.04680(20) 1_545 -5_656 n
MN5 BA2 O9 34.79930(10) 1_545 1_545 n
MN5 BA2 O9 96.38820(20) 1_545 3_765 n
MN5 BA2 O9 96.38810(20) 1_545 5_565 n
MN5 BA2 MN5 113.45140(10) 1_555 1_655 n
MN5 BA2 MN5 105.11770(10) 1_555 -1_666 n
MN5 BA2 O8 32.89860(10) 1_555 1_555 n
MN5 BA2 O8 146.1901 1_555 1_655 n
MN5 BA2 O8 146.1901 1_555 3_655 n
MN5 BA2 O8 32.89860(10) 1_555 3_665 n
MN5 BA2 O8 92.0205 1_555 5_555 n
MN5 BA2 O8 92.0205 1_555 5_665 n
MN5 BA2 O8 88.04670(20) 1_555 -1_666 n
MN5 BA2 O8 88.04670(20) 1_555 -3_556 n
MN5 BA2 O8 137.06180(10) 1_555 -5_656 n
MN5 BA2 O9 96.38810(20) 1_555 1_545 n
MN5 BA2 O9 96.38810(20) 1_555 3_765 n
MN5 BA2 O9 34.79930(10) 1_555 5_565 n
MN5 BA2 MN5 105.11770(10) 1_655 -1_666 n
MN5 BA2 O8 146.19 1_655 1_555 n
MN5 BA2 O8 32.89870(10) 1_655 1_655 n
MN5 BA2 O8 92.0207 1_655 3_655 n
MN5 BA2 O8 92.0205 1_655 3_665 n
MN5 BA2 O8 146.1902 1_655 5_555 n
MN5 BA2 O8 32.89860(10) 1_655 5_665 n
MN5 BA2 O8 88.04670(20) 1_655 -1_666 n
MN5 BA2 O8 137.06190(10) 1_655 -3_556 n
MN5 BA2 O8 88.04690(20) 1_655 -5_656 n
MN5 BA2 O9 96.38820(20) 1_655 1_545 n
MN5 BA2 O9 34.79930(10) 1_655 3_765 n
MN5 BA2 O9 96.38810(20) 1_655 5_565 n
MN5 BA2 O8 88.058 -1_666 1_555 n
MN5 BA2 O8 88.058 -1_666 1_655 n
MN5 BA2 O8 88.058 -1_666 3_655 n
MN5 BA2 O8 88.058 -1_666 3_665 n
MN5 BA2 O8 88.058 -1_666 5_555 n
MN5 BA2 O8 88.058 -1_666 5_665 n
MN5 BA2 O8 31.94420(20) -1_666 -1_666 n
MN5 BA2 O8 31.94420(20) -1_666 -3_556 n
MN5 BA2 O8 31.94410(20) -1_666 -5_656 n
MN5 BA2 O9 139.91710(20) -1_666 1_545 n
MN5 BA2 O9 139.91710(20) -1_666 3_765 n
MN5 BA2 O9 139.91701(20) -1_666 5_565 n
O8 BA2 O8 175.0069 1_555 1_655 n
O8 BA2 O8 119.8861 1_555 3_655 n
O8 BA2 O8 56.826 1_555 3_665 n
O8 BA2 O8 63.0978 1_555 5_555 n
O8 BA2 O8 119.886 1_555 5_665 n
O8 BA2 O8 87.522 1_555 -1_666 n
O8 BA2 O8 61.36090(20) 1_555 -3_556 n
O8 BA2 O8 115.86520(20) 1_555 -5_656 n
O8 BA2 O9 92.496 1_555 1_545 n
O8 BA2 O9 125.04480(20) 1_555 3_765 n
O8 BA2 O9 57.31740(20) 1_555 5_565 n
O8 BA2 O8 63.0979 1_655 3_655 n
O8 BA2 O8 119.8861 1_655 3_665 n
O8 BA2 O8 119.8862 1_655 5_555 n
O8 BA2 O8 56.8261 1_655 5_665 n
O8 BA2 O8 87.5219 1_655 -1_666 n
O8 BA2 O8 115.86540(20) 1_655 -3_556 n
O8 BA2 O8 61.36110(20) 1_655 -5_656 n
O8 BA2 O9 92.4961 1_655 1_545 n
O8 BA2 O9 57.31750(20) 1_655 3_765 n
O8 BA2 O9 125.04490(20) 1_655 5_565 n
O8 BA2 O8 175.0069 3_655 3_665 n
O8 BA2 O8 56.8261 3_655 5_555 n
O8 BA2 O8 119.8862 3_655 5_665 n
O8 BA2 O8 115.86530(20) 3_655 -1_666 n
O8 BA2 O8 87.5221 3_655 -3_556 n
O8 BA2 O8 61.36100(20) 3_655 -5_656 n
O8 BA2 O9 57.31750(20) 3_655 1_545 n
O8 BA2 O9 92.4961 3_655 3_765 n
O8 BA2 O9 125.04490(20) 3_655 5_565 n
O8 BA2 O8 119.886 3_665 5_555 n
O8 BA2 O8 63.0978 3_665 5_665 n
O8 BA2 O8 61.36100(20) 3_665 -1_666 n
O8 BA2 O8 87.5219 3_665 -3_556 n
O8 BA2 O8 115.86530(20) 3_665 -5_656 n
O8 BA2 O9 125.04480(20) 3_665 1_545 n
O8 BA2 O9 92.496 3_665 3_765 n
O8 BA2 O9 57.31740(20) 3_665 5_565 n
O8 BA2 O8 175.0069 5_555 5_665 n
O8 BA2 O8 115.86530(20) 5_555 -1_666 n
O8 BA2 O8 61.36100(20) 5_555 -3_556 n
O8 BA2 O8 87.522 5_555 -5_656 n
O8 BA2 O9 57.31750(20) 5_555 1_545 n
O8 BA2 O9 125.04500(20) 5_555 3_765 n
O8 BA2 O9 92.496 5_555 5_565 n
O8 BA2 O8 61.36100(20) 5_665 -1_666 n
O8 BA2 O8 115.86520(20) 5_665 -3_556 n
O8 BA2 O8 87.5221 5_665 -5_656 n
O8 BA2 O9 125.04490(20) 5_665 1_545 n
O8 BA2 O9 57.31750(20) 5_665 3_765 n
O8 BA2 O9 92.496 5_665 5_565 n
O8 BA2 O8 54.5430(4) -1_666 -3_556 n
O8 BA2 O8 54.5430(4) -1_666 -5_656 n
O8 BA2 O9 171.8611 -1_666 1_545 n
O8 BA2 O9 118.6140(4) -1_666 3_765 n
O8 BA2 O9 118.6139(4) -1_666 5_565 n
O8 BA2 O8 54.5430(4) -3_556 -5_656 n
O8 BA2 O9 118.6140(4) -3_556 1_545 n
O8 BA2 O9 171.8611 -3_556 3_765 n
O8 BA2 O9 118.6139(4) -3_556 5_565 n
O8 BA2 O9 118.6141(4) -5_656 1_545 n
O8 BA2 O9 118.6141(4) -5_656 3_765 n
O8 BA2 O9 171.861 -5_656 5_565 n
O9 BA2 O9 67.7842(4) 1_545 3_765 n
O9 BA2 O9 67.7841(4) 1_545 5_565 n
O9 BA2 O9 67.7841(4) 3_765 5_565 n
BA1 BA3 BA1 91.28250(30) 1_545 1_555 n
BA1 BA3 BA1 91.28240(30) 1_545 1_655 n
BA1 BA3 BA2 69.4858(4) 1_545 1_545 n
BA1 BA3 BA2 131.47710(10) 1_545 1_555 n
BA1 BA3 BA2 131.47701(10) 1_545 1_655 n
BA1 BA3 IN4 124.35230(20) 1_545 1_555 n
BA1 BA3 MN6 55.62940(10) 1_545 1_545 n
BA1 BA3 MN6 55.62930(10) 1_545 1_645 n
BA1 BA3 MN6 127.9847(4) 1_545 1_655 n
BA1 BA3 O7 45.69830(20) 1_545 1_645 n
BA1 BA3 O7 94.4238(5) 1_545 3_765 n
BA1 BA3 O7 45.69850(20) 1_545 5_555 n
BA1 BA3 O8 159.8956 1_545 1_655 n
BA1 BA3 O8 102.66080(30) 1_545 3_655 n
BA1 BA3 O8 102.66080(30) 1_545 5_655 n
BA1 BA3 O9 88.5704 1_545 1_545 n
BA1 BA3 O9 88.5703 1_545 1_645 n
BA1 BA3 O9 48.85120(20) 1_545 3_755 n
BA1 BA3 O9 140.10381(10) 1_545 3_765 n
BA1 BA3 O9 48.85120(20) 1_545 5_555 n
BA1 BA3 O9 140.10370(10) 1_545 5_665 n
BA1 BA3 BA1 91.28250(30) 1_555 1_655 n
BA1 BA3 BA2 131.47710(10) 1_555 1_545 n
BA1 BA3 BA2 69.4859(4) 1_555 1_555 n
BA1 BA3 BA2 131.47710(10) 1_555 1_655 n
BA1 BA3 IN4 124.35240(20) 1_555 1_555 n
BA1 BA3 MN6 55.62930(10) 1_555 1_545 n
BA1 BA3 MN6 127.9846(4) 1_555 1_645 n
BA1 BA3 MN6 55.62930(10) 1_555 1_655 n
BA1 BA3 O7 94.4237(5) 1_555 1_645 n
BA1 BA3 O7 45.69840(20) 1_555 3_765 n
BA1 BA3 O7 45.69830(20) 1_555 5_555 n
BA1 BA3 O8 102.66080(30) 1_555 1_655 n
BA1 BA3 O8 102.66090(30) 1_555 3_655 n
BA1 BA3 O8 159.8956 1_555 5_655 n
BA1 BA3 O9 48.85120(20) 1_555 1_545 n
BA1 BA3 O9 140.10370(10) 1_555 1_645 n
BA1 BA3 O9 140.10370(10) 1_555 3_755 n
BA1 BA3 O9 48.85120(20) 1_555 3_765 n
BA1 BA3 O9 88.5704 1_555 5_555 n
BA1 BA3 O9 88.5704 1_555 5_665 n
BA1 BA3 BA2 131.47701(10) 1_655 1_545 n
BA1 BA3 BA2 131.47710(10) 1_655 1_555 n
BA1 BA3 BA2 69.4858(4) 1_655 1_655 n
BA1 BA3 IN4 124.35230(20) 1_655 1_555 n
BA1 BA3 MN6 127.9847(4) 1_655 1_545 n
BA1 BA3 MN6 55.62930(10) 1_655 1_645 n
BA1 BA3 MN6 55.62940(10) 1_655 1_655 n
BA1 BA3 O7 45.69840(20) 1_655 1_645 n
BA1 BA3 O7 45.69840(20) 1_655 3_765 n
BA1 BA3 O7 94.4238(5) 1_655 5_555 n
BA1 BA3 O8 102.66090(30) 1_655 1_655 n
BA1 BA3 O8 159.8956 1_655 3_655 n
BA1 BA3 O8 102.66070(30) 1_655 5_655 n
BA1 BA3 O9 140.10381(10) 1_655 1_545 n
BA1 BA3 O9 48.85120(20) 1_655 1_645 n
BA1 BA3 O9 88.5703 1_655 3_755 n
BA1 BA3 O9 88.5704 1_655 3_765 n
BA1 BA3 O9 140.10370(10) 1_655 5_555 n
BA1 BA3 O9 48.85120(20) 1_655 5_665 n
BA2 BA3 BA2 90.18500(30) 1_545 1_555 n
BA2 BA3 BA2 90.18490(30) 1_545 1_655 n
BA2 BA3 IN4 54.86650(20) 1_545 1_555 n
BA2 BA3 MN6 77.58350(20) 1_545 1_545 n
BA2 BA3 MN6 77.58340(20) 1_545 1_645 n
BA2 BA3 MN6 162.52940(10) 1_545 1_655 n
BA2 BA3 O7 101.1020(4) 1_545 1_645 n
BA2 BA3 O7 163.9096 1_545 3_765 n
BA2 BA3 O7 101.1021(4) 1_545 5_555 n
BA2 BA3 O8 90.4098(5) 1_545 1_655 n
BA2 BA3 O8 45.09260(20) 1_545 3_655 n
BA2 BA3 O8 45.09270(20) 1_545 5_655 n
BA2 BA3 O9 85.3443 1_545 1_545 n
BA2 BA3 O9 85.3442 1_545 1_645 n
BA2 BA3 O9 44.90500(10) 1_545 3_755 n
BA2 BA3 O9 134.71120(20) 1_545 3_765 n
BA2 BA3 O9 44.90500(10) 1_545 5_555 n
BA2 BA3 O9 134.71111(20) 1_545 5_665 n
BA2 BA3 BA2 90.18500(30) 1_555 1_655 n
BA2 BA3 IN4 54.86650(20) 1_555 1_555 n
BA2 BA3 MN6 77.58340(20) 1_555 1_545 n
BA2 BA3 MN6 162.52940(10) 1_555 1_645 n
BA2 BA3 MN6 77.58340(20) 1_555 1_655 n
BA2 BA3 O7 163.9096 1_555 1_645 n
BA2 BA3 O7 101.1021(4) 1_555 3_765 n
BA2 BA3 O7 101.1020(4) 1_555 5_555 n
BA2 BA3 O8 45.09260(20) 1_555 1_655 n
BA2 BA3 O8 45.09270(20) 1_555 3_655 n
BA2 BA3 O8 90.4097(5) 1_555 5_655 n
BA2 BA3 O9 44.90500(10) 1_555 1_545 n
BA2 BA3 O9 134.71111(20) 1_555 1_645 n
BA2 BA3 O9 134.71111(20) 1_555 3_755 n
BA2 BA3 O9 44.90500(10) 1_555 3_765 n
BA2 BA3 O9 85.3442 1_555 5_555 n
BA2 BA3 O9 85.3442 1_555 5_665 n
BA2 BA3 IN4 54.86650(20) 1_655 1_555 n
BA2 BA3 MN6 162.52950(10) 1_655 1_545 n
BA2 BA3 MN6 77.58340(20) 1_655 1_645 n
BA2 BA3 MN6 77.58350(20) 1_655 1_655 n
BA2 BA3 O7 101.1020(4) 1_655 1_645 n
BA2 BA3 O7 101.1020(4) 1_655 3_765 n
BA2 BA3 O7 163.9096 1_655 5_555 n
BA2 BA3 O8 45.09280(20) 1_655 1_655 n
BA2 BA3 O8 90.4098(5) 1_655 3_655 n
BA2 BA3 O8 45.09260(20) 1_655 5_655 n
BA2 BA3 O9 134.71120(20) 1_655 1_545 n
BA2 BA3 O9 44.90500(10) 1_655 1_645 n
BA2 BA3 O9 85.3442 1_655 3_755 n
BA2 BA3 O9 85.3443 1_655 3_765 n
BA2 BA3 O9 134.71111(20) 1_655 5_555 n
BA2 BA3 O9 44.90510(10) 1_655 5_665 n
IN4 BA3 MN6 107.66300(10) 1_555 1_545 n
IN4 BA3 MN6 107.66300(10) 1_555 1_645 n
IN4 BA3 MN6 107.66290(10) 1_555 1_655 n
IN4 BA3 O7 141.22391(20) 1_555 1_645 n
IN4 BA3 O7 141.22391(20) 1_555 3_765 n
IN4 BA3 O7 141.22391(20) 1_555 5_555 n
IN4 BA3 O8 35.54330(20) 1_555 1_655 n
IN4 BA3 O8 35.54330(20) 1_555 3_655 n
IN4 BA3 O8 35.54330(20) 1_555 5_655 n
IN4 BA3 O9 87.1476 1_555 1_545 n
IN4 BA3 O9 87.1476 1_555 1_645 n
IN4 BA3 O9 87.1476 1_555 3_755 n
IN4 BA3 O9 87.1476 1_555 3_765 n
IN4 BA3 O9 87.1476 1_555 5_555 n
IN4 BA3 O9 87.1476 1_555 5_665 n
MN6 BA3 MN6 111.21740(10) 1_545 1_645 n
MN6 BA3 MN6 111.21730(10) 1_545 1_655 n
MN6 BA3 O7 93.54500(20) 1_545 1_645 n
MN6 BA3 O7 93.54510(20) 1_545 3_765 n
MN6 BA3 O7 33.56090(10) 1_545 5_555 n
MN6 BA3 O8 121.59010(10) 1_545 1_655 n
MN6 BA3 O8 72.1197(4) 1_545 3_655 n
MN6 BA3 O8 121.59030(10) 1_545 5_655 n
MN6 BA3 O9 33.07320(10) 1_545 1_545 n
MN6 BA3 O9 143.8007 1_545 1_645 n
MN6 BA3 O9 94.3762 1_545 3_755 n
MN6 BA3 O9 94.3761 1_545 3_765 n
MN6 BA3 O9 33.07320(10) 1_545 5_555 n
MN6 BA3 O9 143.8006 1_545 5_665 n
MN6 BA3 MN6 111.21740(10) 1_645 1_655 n
MN6 BA3 O7 33.56090(10) 1_645 1_645 n
MN6 BA3 O7 93.54500(20) 1_645 3_765 n
MN6 BA3 O7 93.54510(20) 1_645 5_555 n
MN6 BA3 O8 121.59030(10) 1_645 1_655 n
MN6 BA3 O8 121.59010(10) 1_645 3_655 n
MN6 BA3 O8 72.1197(4) 1_645 5_655 n
MN6 BA3 O9 143.8006 1_645 1_545 n
MN6 BA3 O9 33.07320(10) 1_645 1_645 n
MN6 BA3 O9 33.07320(10) 1_645 3_755 n
MN6 BA3 O9 143.8006 1_645 3_765 n
MN6 BA3 O9 94.3761 1_645 5_555 n
MN6 BA3 O9 94.3762 1_645 5_665 n
MN6 BA3 O7 93.54510(20) 1_655 1_645 n
MN6 BA3 O7 33.56090(10) 1_655 3_765 n
MN6 BA3 O7 93.54500(20) 1_655 5_555 n
MN6 BA3 O8 72.1197(4) 1_655 1_655 n
MN6 BA3 O8 121.59020(10) 1_655 3_655 n
MN6 BA3 O8 121.59010(10) 1_655 5_655 n
MN6 BA3 O9 94.3761 1_655 1_545 n
MN6 BA3 O9 94.3762 1_655 1_645 n
MN6 BA3 O9 143.8007 1_655 3_755 n
MN6 BA3 O9 33.07320(10) 1_655 3_765 n
MN6 BA3 O9 143.8006 1_655 5_555 n
MN6 BA3 O9 33.07320(10) 1_655 5_665 n
O7 BA3 O7 65.6907(4) 1_645 3_765 n
O7 BA3 O7 65.6907(4) 1_645 5_555 n
O7 BA3 O8 144.72360(20) 1_645 1_655 n
O7 BA3 O8 144.72350(20) 1_645 3_655 n
O7 BA3 O8 105.6806(5) 1_645 5_655 n
O7 BA3 O9 124.00470(20) 1_645 1_545 n
O7 BA3 O9 58.54030(20) 1_645 1_645 n
O7 BA3 O9 58.54030(20) 1_645 3_755 n
O7 BA3 O9 124.00480(20) 1_645 3_765 n
O7 BA3 O9 94.5324 1_645 5_555 n
O7 BA3 O9 94.5325 1_645 5_665 n
O7 BA3 O7 65.6907(4) 3_765 5_555 n
O7 BA3 O8 105.6806(5) 3_765 1_655 n
O7 BA3 O8 144.72360(20) 3_765 3_655 n
O7 BA3 O8 144.72350(20) 3_765 5_655 n
O7 BA3 O9 94.5325 3_765 1_545 n
O7 BA3 O9 94.5324 3_765 1_645 n
O7 BA3 O9 124.00470(20) 3_765 3_755 n
O7 BA3 O9 58.54030(20) 3_765 3_765 n
O7 BA3 O9 124.00480(20) 3_765 5_555 n
O7 BA3 O9 58.54030(20) 3_765 5_665 n
O7 BA3 O8 144.72350(20) 5_555 1_655 n
O7 BA3 O8 105.6806(5) 5_555 3_655 n
O7 BA3 O8 144.72360(20) 5_555 5_655 n
O7 BA3 O9 58.54030(20) 5_555 1_545 n
O7 BA3 O9 124.00480(20) 5_555 1_645 n
O7 BA3 O9 94.5325 5_555 3_755 n
O7 BA3 O9 94.5324 5_555 3_765 n
O7 BA3 O9 58.54030(20) 5_555 5_555 n
O7 BA3 O9 124.00470(20) 5_555 5_665 n
O8 BA3 O8 60.4552(4) 1_655 3_655 n
O8 BA3 O8 60.4552(4) 1_655 5_655 n
O8 BA3 O9 89.8194 1_655 1_545 n
O8 BA3 O9 89.8195 1_655 1_645 n
O8 BA3 O9 116.27060(20) 1_655 3_755 n
O8 BA3 O9 55.87970(20) 1_655 3_765 n
O8 BA3 O9 116.27050(20) 1_655 5_555 n
O8 BA3 O9 55.87970(20) 1_655 5_665 n
O8 BA3 O8 60.4552(4) 3_655 5_655 n
O8 BA3 O9 55.87970(20) 3_655 1_545 n
O8 BA3 O9 116.27050(20) 3_655 1_645 n
O8 BA3 O9 89.8194 3_655 3_755 n
O8 BA3 O9 89.8195 3_655 3_765 n
O8 BA3 O9 55.87970(20) 3_655 5_555 n
O8 BA3 O9 116.27050(20) 3_655 5_665 n
O8 BA3 O9 116.27060(20) 5_655 1_545 n
O8 BA3 O9 55.87970(20) 5_655 1_645 n
O8 BA3 O9 55.87970(20) 5_655 3_755 n
O8 BA3 O9 116.27050(20) 5_655 3_765 n
O8 BA3 O9 89.8195 5_655 5_555 n
O8 BA3 O9 89.8194 5_655 5_665 n
O9 BA3 O9 170.6787 1_545 1_645 n
O9 BA3 O9 119.7545 1_545 3_755 n
O9 BA3 O9 67.2802 1_545 3_765 n
O9 BA3 O9 52.555 1_545 5_555 n
O9 BA3 O9 119.7545 1_545 5_665 n
O9 BA3 O9 52.555 1_645 3_755 n
O9 BA3 O9 119.7545 1_645 3_765 n
O9 BA3 O9 119.7545 1_645 5_555 n
O9 BA3 O9 67.2802 1_645 5_665 n
O9 BA3 O9 170.6786 3_755 3_765 n
O9 BA3 O9 67.2802 3_755 5_555 n
O9 BA3 O9 119.7545 3_755 5_665 n
O9 BA3 O9 119.7545 3_765 5_555 n
O9 BA3 O9 52.555 3_765 5_665 n
O9 BA3 O9 170.6786 5_555 5_665 n
BA2 IN4 BA2 107.22440(20) 1_545 1_555 n
BA2 IN4 BA2 107.22440(20) 1_545 1_655 n
BA2 IN4 BA2 72.77560(20) 1_545 -1_656 n
BA2 IN4 BA2 72.77550(20) 1_545 -1_756 n
BA2 IN4 BA2 179.9476 1_545 -1_766 n
BA2 IN4 BA3 68.36590(20) 1_545 1_555 n
BA2 IN4 BA3 111.63410(20) 1_545 -1_756 n
BA2 IN4 O8 123.3274(4) 1_545 1_655 n
BA2 IN4 O8 53.68580(10) 1_545 3_655 n
BA2 IN4 O8 53.68580(10) 1_545 5_655 n
BA2 IN4 O8 56.6726(4) 1_545 -1_656 n
BA2 IN4 O8 126.31420(10) 1_545 -3_656 n
BA2 IN4 O8 126.31410(10) 1_545 -5_656 n
BA2 IN4 BA2 107.22450(20) 1_555 1_655 n
BA2 IN4 BA2 72.77550(20) 1_555 -1_656 n
BA2 IN4 BA2 179.9657 1_555 -1_756 n
BA2 IN4 BA2 72.77550(20) 1_555 -1_766 n
BA2 IN4 BA3 68.36590(20) 1_555 1_555 n
BA2 IN4 BA3 111.63410(20) 1_555 -1_756 n
BA2 IN4 O8 53.68570(10) 1_555 1_655 n
BA2 IN4 O8 53.68590(10) 1_555 3_655 n
BA2 IN4 O8 123.3273(4) 1_555 5_655 n
BA2 IN4 O8 126.31420(10) 1_555 -1_656 n
BA2 IN4 O8 126.31410(10) 1_555 -3_656 n
BA2 IN4 O8 56.6726(4) 1_555 -5_656 n
BA2 IN4 BA2 179.9604 1_655 -1_656 n
BA2 IN4 BA2 72.77550(20) 1_655 -1_756 n
BA2 IN4 BA2 72.77560(20) 1_655 -1_766 n
BA2 IN4 BA3 68.36590(20) 1_655 1_555 n
BA2 IN4 BA3 111.63410(20) 1_655 -1_756 n
BA2 IN4 O8 53.68590(10) 1_655 1_655 n
BA2 IN4 O8 123.3274(4) 1_655 3_655 n
BA2 IN4 O8 53.68570(10) 1_655 5_655 n
BA2 IN4 O8 126.31410(10) 1_655 -1_656 n
BA2 IN4 O8 56.6726(4) 1_655 -3_656 n
BA2 IN4 O8 126.31430(10) 1_655 -5_656 n
BA2 IN4 BA2 107.22450(20) -1_656 -1_756 n
BA2 IN4 BA2 107.22440(20) -1_656 -1_766 n
BA2 IN4 BA3 111.63400(20) -1_656 1_555 n
BA2 IN4 BA3 68.36590(20) -1_656 -1_756 n
BA2 IN4 O8 126.31410(10) -1_656 1_655 n
BA2 IN4 O8 56.6726(4) -1_656 3_655 n
BA2 IN4 O8 126.31430(10) -1_656 5_655 n
BA2 IN4 O8 53.68590(10) -1_656 -1_656 n
BA2 IN4 O8 123.3274(4) -1_656 -3_656 n
BA2 IN4 O8 53.68570(10) -1_656 -5_656 n
BA2 IN4 BA2 107.22440(20) -1_756 -1_766 n
BA2 IN4 BA3 111.63410(20) -1_756 1_555 n
BA2 IN4 BA3 68.36590(20) -1_756 -1_756 n
BA2 IN4 O8 126.31420(10) -1_756 1_655 n
BA2 IN4 O8 126.31410(10) -1_756 3_655 n
BA2 IN4 O8 56.6726(4) -1_756 5_655 n
BA2 IN4 O8 53.68570(10) -1_756 -1_656 n
BA2 IN4 O8 53.68590(10) -1_756 -3_656 n
BA2 IN4 O8 123.3273(4) -1_756 -5_656 n
BA2 IN4 BA3 111.63400(20) -1_766 1_555 n
BA2 IN4 BA3 68.36590(20) -1_766 -1_756 n
BA2 IN4 O8 56.6726(4) -1_766 1_655 n
BA2 IN4 O8 126.31420(10) -1_766 3_655 n
BA2 IN4 O8 126.31410(10) -1_766 5_655 n
BA2 IN4 O8 123.3274(4) -1_766 -1_656 n
BA2 IN4 O8 53.68580(10) -1_766 -3_656 n
BA2 IN4 O8 53.68580(10) -1_766 -5_656 n
BA3 IN4 BA3 180.0 1_555 -1_756 n
BA3 IN4 O8 54.96140(20) 1_555 1_655 n
BA3 IN4 O8 54.96140(20) 1_555 3_655 n
BA3 IN4 O8 54.96140(20) 1_555 5_655 n
BA3 IN4 O8 125.03850(20) 1_555 -1_656 n
BA3 IN4 O8 125.03850(20) 1_555 -3_656 n
BA3 IN4 O8 125.03850(20) 1_555 -5_656 n
BA3 IN4 O8 125.03850(20) -1_756 1_655 n
BA3 IN4 O8 125.03850(20) -1_756 3_655 n
BA3 IN4 O8 125.03850(20) -1_756 5_655 n
BA3 IN4 O8 54.96150(20) -1_756 -1_656 n
BA3 IN4 O8 54.96150(20) -1_756 -3_656 n
BA3 IN4 O8 54.96150(20) -1_756 -5_656 n
O8 IN4 O8 90.31890(30) 1_655 3_655 n
O8 IN4 O8 90.31890(30) 1_655 5_655 n
O8 IN4 O8 179.9657 1_655 -1_656 n
O8 IN4 O8 89.68100(30) 1_655 -3_656 n
O8 IN4 O8 89.68100(30) 1_655 -5_656 n
O8 IN4 O8 90.31890(30) 3_655 5_655 n
O8 IN4 O8 89.68100(30) 3_655 -1_656 n
O8 IN4 O8 179.9374 3_655 -3_656 n
O8 IN4 O8 89.68100(30) 3_655 -5_656 n
O8 IN4 O8 89.68100(30) 5_655 -1_656 n
O8 IN4 O8 89.68100(30) 5_655 -3_656 n
O8 IN4 O8 179.9557 5_655 -5_656 n
O8 IN4 O8 90.31890(30) -1_656 -3_656 n
O8 IN4 O8 90.31890(30) -1_656 -5_656 n
O8 IN4 O8 90.31890(30) -3_656 -5_656 n
BA2 MN5 BA2 113.45140(10) 1_455 1_555 n
BA2 MN5 BA2 113.45170(10) 1_455 1_565 n
BA2 MN5 BA2 74.88230(10) 1_455 -1_666 n
BA2 MN5 MN6 105.11770(10) 1_455 1_555 n
BA2 MN5 O8 56.8076 1_455 1_555 n
BA2 MN5 O8 132.71671(30) 1_455 3_665 n
BA2 MN5 O8 56.8078 1_455 5_565 n
BA2 MN5 O9 122.3273 1_455 1_555 n
BA2 MN5 O9 56.4225(4) 1_455 3_665 n
BA2 MN5 O9 122.3271 1_455 5_565 n
BA2 MN5 BA2 113.45140(10) 1_555 1_565 n
BA2 MN5 BA2 74.88230(10) 1_555 -1_666 n
BA2 MN5 MN6 105.11770(10) 1_555 1_555 n
BA2 MN5 O8 56.8076 1_555 1_555 n
BA2 MN5 O8 56.8075 1_555 3_665 n
BA2 MN5 O8 132.71671(30) 1_555 5_565 n
BA2 MN5 O9 122.327 1_555 1_555 n
BA2 MN5 O9 122.327 1_555 3_665 n
BA2 MN5 O9 56.4224(4) 1_555 5_565 n
BA2 MN5 BA2 74.88230(10) 1_565 -1_666 n
BA2 MN5 MN6 105.11770(10) 1_565 1_555 n
BA2 MN5 O8 132.71671(30) 1_565 1_555 n
BA2 MN5 O8 56.8077 1_565 3_665 n
BA2 MN5 O8 56.8076 1_565 5_565 n
BA2 MN5 O9 56.4225(4) 1_565 1_555 n
BA2 MN5 O9 122.3273 1_565 3_665 n
BA2 MN5 O9 122.327 1_565 5_565 n
BA2 MN5 MN6 179.9344 -1_666 1_555 n
BA2 MN5 O8 57.83440(20) -1_666 1_555 n
BA2 MN5 O8 57.83440(20) -1_666 3_665 n
BA2 MN5 O8 57.83440(20) -1_666 5_565 n
BA2 MN5 O9 131.30479(20) -1_666 1_555 n
BA2 MN5 O9 131.30479(20) -1_666 3_665 n
BA2 MN5 O9 131.30470(20) -1_666 5_565 n
MN6 MN5 O8 122.16560(20) 1_555 1_555 n
MN6 MN5 O8 122.16560(20) 1_555 3_665 n
MN6 MN5 O8 122.16560(20) 1_555 5_565 n
MN6 MN5 O9 48.69520(20) 1_555 1_555 n
MN6 MN5 O9 48.69520(20) 1_555 3_665 n
MN6 MN5 O9 48.69530(20) 1_555 5_565 n
O8 MN5 O8 94.29410(30) 1_555 3_665 n
O8 MN5 O8 94.29420(30) 1_555 5_565 n
O8 MN5 O9 170.8607 1_555 1_555 n
O8 MN5 O9 91.91640(30) 1_555 3_665 n
O8 MN5 O9 91.91640(30) 1_555 5_565 n
O8 MN5 O8 94.29420(30) 3_665 5_565 n
O8 MN5 O9 91.91650(30) 3_665 1_555 n
O8 MN5 O9 170.8607 3_665 3_665 n
O8 MN5 O9 91.91630(30) 3_665 5_565 n
O8 MN5 O9 91.91650(30) 5_565 1_555 n
O8 MN5 O9 91.91670(30) 5_565 3_665 n
O8 MN5 O9 170.8609 5_565 5_565 n
O9 MN5 O9 81.1687(4) 1_555 3_665 n
O9 MN5 O9 81.1686(4) 1_555 5_565 n
O9 MN5 O9 81.1686(4) 3_665 5_565 n
BA1 MN6 BA1 108.88080(20) 1_455 1_555 n
BA1 MN6 BA1 108.88100(20) 1_455 1_565 n
BA1 MN6 BA3 69.91040(10) 1_455 1_455 n
BA1 MN6 BA3 69.91050(10) 1_455 1_465 n
BA1 MN6 BA3 177.6078 1_455 1_565 n
BA1 MN6 MN5 110.05530(20) 1_455 1_555 n
BA1 MN6 MN6 69.94480(20) 1_455 -2_565 n
BA1 MN6 O7 54.49140(10) 1_455 1_555 n
BA1 MN6 O7 54.49150(10) 1_455 3_665 n
BA1 MN6 O7 120.9515(4) 1_455 5_565 n
BA1 MN6 O9 125.50290(10) 1_455 1_555 n
BA1 MN6 O9 59.2087(4) 1_455 3_665 n
BA1 MN6 O9 125.50270(10) 1_455 5_565 n
BA1 MN6 BA1 108.88080(20) 1_555 1_565 n
BA1 MN6 BA3 69.91030(10) 1_555 1_455 n
BA1 MN6 BA3 177.6077 1_555 1_465 n
BA1 MN6 BA3 69.91030(10) 1_555 1_565 n
BA1 MN6 MN5 110.05530(20) 1_555 1_555 n
BA1 MN6 MN6 69.94460(20) 1_555 -2_565 n
BA1 MN6 O7 120.9514(4) 1_555 1_555 n
BA1 MN6 O7 54.49120(10) 1_555 3_665 n
BA1 MN6 O7 54.49140(10) 1_555 5_565 n
BA1 MN6 O9 125.50260(10) 1_555 1_555 n
BA1 MN6 O9 125.50260(10) 1_555 3_665 n
BA1 MN6 O9 59.2085(4) 1_555 5_565 n
BA1 MN6 BA3 177.6079 1_565 1_455 n
BA1 MN6 BA3 69.91050(10) 1_565 1_465 n
BA1 MN6 BA3 69.91040(10) 1_565 1_565 n
BA1 MN6 MN5 110.05540(20) 1_565 1_555 n
BA1 MN6 MN6 69.94460(20) 1_565 -2_565 n
BA1 MN6 O7 54.49150(10) 1_565 1_555 n
BA1 MN6 O7 120.9515(4) 1_565 3_665 n
BA1 MN6 O7 54.49130(10) 1_565 5_565 n
BA1 MN6 O9 59.2087(4) 1_565 1_555 n
BA1 MN6 O9 125.50290(10) 1_565 3_665 n
BA1 MN6 O9 125.50270(10) 1_565 5_565 n
BA3 MN6 BA3 111.21740(10) 1_455 1_465 n
BA3 MN6 BA3 111.21730(10) 1_455 1_565 n
BA3 MN6 MN5 72.33700(10) 1_455 1_555 n
BA3 MN6 MN6 107.66300(10) 1_455 -2_565 n
BA3 MN6 O7 124.13940(10) 1_455 1_555 n
BA3 MN6 O7 56.6561(4) 1_455 3_665 n
BA3 MN6 O7 124.13940(10) 1_455 5_565 n
BA3 MN6 O9 123.1837(4) 1_455 1_555 n
BA3 MN6 O9 55.87300(10) 1_455 3_665 n
BA3 MN6 O9 55.87300(10) 1_455 5_565 n
BA3 MN6 BA3 111.21740(10) 1_465 1_565 n
BA3 MN6 MN5 72.33700(10) 1_465 1_555 n
BA3 MN6 MN6 107.66310(10) 1_465 -2_565 n
BA3 MN6 O7 56.6562(4) 1_465 1_555 n
BA3 MN6 O7 124.13960(10) 1_465 3_665 n
BA3 MN6 O7 124.13950(10) 1_465 5_565 n
BA3 MN6 O9 55.87310(10) 1_465 1_555 n
BA3 MN6 O9 55.87310(10) 1_465 3_665 n
BA3 MN6 O9 123.1838(4) 1_465 5_565 n
BA3 MN6 MN5 72.33700(10) 1_565 1_555 n
BA3 MN6 MN6 107.66280(10) 1_565 -2_565 n
BA3 MN6 O7 124.13960(10) 1_565 1_555 n
BA3 MN6 O7 124.13920(10) 1_565 3_665 n
BA3 MN6 O7 56.6561(4) 1_565 5_565 n
BA3 MN6 O9 55.87300(10) 1_565 1_555 n
BA3 MN6 O9 123.1837(4) 1_565 3_665 n
BA3 MN6 O9 55.87300(10) 1_565 5_565 n
MN5 MN6 MN6 180.0 1_555 -2_565 n
MN5 MN6 O7 128.99319(20) 1_555 1_555 n
MN5 MN6 O7 128.99310(20) 1_555 3_665 n
MN5 MN6 O7 128.99310(20) 1_555 5_565 n
MN5 MN6 O9 50.84670(20) 1_555 1_555 n
MN5 MN6 O9 50.84670(20) 1_555 3_665 n
MN5 MN6 O9 50.84680(20) 1_555 5_565 n
MN6 MN6 O7 51.00690(20) -2_566 1_555 n
MN6 MN6 O7 51.00680(20) -2_566 3_665 n
MN6 MN6 O7 51.00670(20) -2_566 5_565 n
MN6 MN6 O9 129.15331(20) -2_566 1_555 n
MN6 MN6 O9 129.15340(20) -2_566 3_665 n
MN6 MN6 O9 129.15311(20) -2_566 5_565 n
O7 MN6 O7 84.61250(30) 1_555 3_665 n
O7 MN6 O7 84.61250(30) 1_555 5_565 n
O7 MN6 O9 95.50570(30) 1_555 1_555 n
O7 MN6 O9 95.50550(30) 1_555 3_665 n
O7 MN6 O9 179.8369 1_555 5_565 n
O7 MN6 O7 84.61240(30) 3_665 5_565 n
O7 MN6 O9 179.8393 3_665 1_555 n
O7 MN6 O9 95.50550(30) 3_665 3_665 n
O7 MN6 O9 95.50530(30) 3_665 5_565 n
O7 MN6 O9 95.50540(30) 5_565 1_555 n
O7 MN6 O9 179.8393 5_565 3_665 n
O7 MN6 O9 95.50540(30) 5_565 5_565 n
O9 MN6 O9 84.37640(30) 1_555 3_665 n
O9 MN6 O9 84.37630(30) 1_555 5_565 n
O9 MN6 O9 84.37630(30) 3_665 5_565 n
BA1 O7 BA1 173.5137 1_455 1_565 n
BA1 O7 BA3 87.9696 1_455 1_465 n
BA1 O7 BA3 87.9696 1_455 -2_675 n
BA1 O7 MN6 92.5202 1_455 1_555 n
BA1 O7 MN6 92.5203 1_455 -2_565 n
BA1 O7 BA3 87.9695 1_565 1_465 n
BA1 O7 BA3 87.9695 1_565 -2_675 n
BA1 O7 MN6 92.52 1_565 1_555 n
BA1 O7 MN6 92.5199 1_565 -2_565 n
BA3 O7 BA3 102.4478(5) 1_465 -2_675 n
BA3 O7 MN6 89.7828(5) 1_465 1_555 n
BA3 O7 MN6 167.7693 1_465 -2_565 n
BA3 O7 MN6 167.7694 -2_675 1_555 n
BA3 O7 MN6 89.7829(5) -2_675 -2_565 n
MN6 O7 MN6 77.9864(5) 1_555 -2_565 n
BA2 O8 BA2 175.0069 1_455 1_555 n
BA2 O8 BA2 92.478 1_455 -1_666 n
BA2 O8 BA3 87.5078 1_455 1_455 n
BA2 O8 IN4 89.8309 1_455 1_455 n
BA2 O8 MN5 90.2937 1_455 1_555 n
BA2 O8 BA2 92.478 1_555 -1_666 n
BA2 O8 BA3 87.5078 1_555 1_455 n
BA2 O8 IN4 89.8308 1_555 1_455 n
BA2 O8 MN5 90.2937 1_555 1_555 n
BA2 O8 BA3 176.4004 -1_666 1_455 n
BA2 O8 IN4 86.9056(4) -1_666 1_455 n
BA2 O8 MN5 90.2213(4) -1_666 1_555 n
BA3 O8 IN4 89.4953(5) 1_455 1_455 n
BA3 O8 MN5 93.3777(4) 1_455 1_555 n
IN4 O8 MN5 177.1272 1_455 1_555 n
BA1 O9 BA2 102.5080(5) 1_565 1_565 n
BA1 O9 BA3 85.4949 1_565 1_465 n
BA1 O9 BA3 85.4948 1_565 1_565 n
BA1 O9 MN5 168.7139 1_565 1_555 n
BA1 O9 MN6 88.2558(5) 1_565 1_555 n
BA2 O9 BA3 89.8118 1_565 1_465 n
BA2 O9 BA3 89.8117 1_565 1_565 n
BA2 O9 MN5 88.7781(5) 1_565 1_555 n
BA2 O9 MN6 169.2363 1_565 1_555 n
BA3 O9 BA3 170.6787 1_465 1_565 n
BA3 O9 MN5 94.6517 1_465 1_555 n
BA3 O9 MN6 91.0536 1_465 1_555 n
BA3 O9 MN5 94.6518 1_565 1_555 n
BA3 O9 MN6 91.0538 1_565 1_555 n
MN5 O9 MN6 80.4581(5) 1_555 1_555 n

loop_
_geom_bond_atom_site_label_1
_geom_bond_atom_site_label_2
_geom_bond_distance
_geom_bond_site_symmetry_2
_geom_bond_publ_flag
BA1 BA2 4.596250(30) 1_555 n
BA1 BA2 4.596250(30) -2_665 n
BA1 BA3 4.013380(20) 1_455 n
BA1 BA3 4.013380(20) 1_555 n
BA1 BA3 4.013380(20) 1_565 n
BA1 BA3 4.013380(20) -2_665 n
BA1 BA3 4.013380(20) -2_765 n
BA1 BA3 4.013380(20) -2_775 n
BA1 MN6 3.527260(20) 1_545 n
BA1 MN6 3.527270(20) 1_555 n
BA1 MN6 3.527260(20) 1_655 n
BA1 MN6 3.527260(20) -2_555 n
BA1 MN6 3.527270(20) -2_565 n
BA1 MN6 3.527270(20) -2_665 n
BA1 O7 2.874070(20) 1_545 n
BA1 O7 2.874070(20) 1_655 n
BA1 O7 2.874070(20) 3_665 n
BA1 O7 2.874070(20) 3_765 n
BA1 O7 2.874070(20) 5_555 n
BA1 O7 2.874080(20) 5_565 n
BA1 O9 3.031450(10) 1_545 n
BA1 O9 3.031450(10) 3_765 n
BA1 O9 3.031460(10) 5_565 n
BA1 O9 3.031460(10) -2_565 n
BA1 O9 3.031450(10) -4_545 n
BA1 O9 3.031450(10) -6_765 n
BA2 BA1 4.596250(30) 1_555 n
BA2 BA2 4.229220(20) -1_656 n
BA2 BA2 4.229230(20) -1_666 n
BA2 BA2 4.229220(20) -1_766 n
BA2 BA3 4.051510(20) 1_455 n
BA2 BA3 4.051510(20) 1_555 n
BA2 BA3 4.051510(20) 1_565 n
BA2 IN4 3.564470(20) 1_455 n
BA2 IN4 3.564460(20) 1_555 n
BA2 IN4 3.564470(20) 1_565 n
BA2 MN5 3.432150(20) 1_545 n
BA2 MN5 3.432160(20) 1_555 n
BA2 MN5 3.432150(20) 1_655 n
BA2 MN5 3.523390(20) -1_666 n
BA2 O8 2.872200(20) 1_555 n
BA2 O8 2.872190(20) 1_655 n
BA2 O8 2.872200(20) 3_655 n
BA2 O8 2.872200(20) 3_665 n
BA2 O8 2.872190(20) 5_555 n
BA2 O8 2.872200(20) 5_665 n
BA2 O8 2.982620(10) -1_666 n
BA2 O8 2.982620(10) -3_556 n
BA2 O8 2.982620(10) -5_656 n
BA2 O9 2.860110(10) 1_545 n
BA2 O9 2.860110(10) 3_765 n
BA2 O9 2.860110(10) 5_565 n
BA3 BA1 4.013380(20) 1_545 n
BA3 BA1 4.013380(20) 1_555 n
BA3 BA1 4.013380(20) 1_655 n
BA3 BA2 4.051510(20) 1_545 n
BA3 BA2 4.051510(20) 1_555 n
BA3 BA2 4.051510(20) 1_655 n
BA3 BA3 4.529340(30) -2_765 n
BA3 IN4 3.645720(20) 1_555 n
BA3 MN5 3.611360(20) 1_545 n
BA3 MN5 3.611350(20) 1_645 n
BA3 MN5 3.611360(20) 1_655 n
BA3 MN6 3.477310(20) 1_545 n
BA3 MN6 3.477300(20) 1_645 n
BA3 MN6 3.477310(20) 1_655 n
BA3 O7 2.904920(10) 1_645 n
BA3 O7 2.904920(10) 3_765 n
BA3 O7 2.904920(10) 5_555 n
BA3 O8 2.985100(10) 1_655 n
BA3 O8 2.985100(10) 3_655 n
BA3 O8 2.985100(10) 5_655 n
BA3 O9 2.878990(20) 1_545 n
BA3 O9 2.878990(20) 1_645 n
BA3 O9 2.878990(20) 3_755 n
BA3 O9 2.878990(20) 3_765 n
BA3 O9 2.878990(20) 5_555 n
BA3 O9 2.878990(20) 5_665 n
IN4 BA2 3.564470(20) 1_545 n
IN4 BA2 3.564460(20) 1_555 n
IN4 BA2 3.564470(20) 1_655 n
IN4 BA2 3.564470(20) -1_656 n
IN4 BA2 3.564460(20) -1_756 n
IN4 BA2 3.564470(20) -1_766 n
IN4 BA3 3.645720(20) 1_555 n
IN4 BA3 3.645720(20) -1_756 n
IN4 O8 2.119400(10) 1_655 n
IN4 O8 2.119400(10) 3_655 n
IN4 O8 2.119400(10) 5_655 n
IN4 O8 2.119400(10) -1_656 n
IN4 O8 2.119400(10) -3_656 n
IN4 O8 2.119400(10) -5_656 n
MN5 BA2 3.432150(20) 1_455 n
MN5 BA2 3.432160(20) 1_555 n
MN5 BA2 3.432150(20) 1_565 n
MN5 BA2 3.523390(20) -1_666 n
MN5 BA3 3.611360(20) 1_455 n
MN5 BA3 3.611350(20) 1_465 n
MN5 BA3 3.611360(20) 1_565 n
MN5 MN6 2.491530(20) 1_555 n
MN5 O8 1.864220(10) 1_555 n
MN5 O8 1.864220(10) 3_665 n
MN5 O8 1.864210(10) 5_565 n
MN5 O9 1.959190(10) 1_555 n
MN5 O9 1.959190(10) 3_665 n
MN5 O9 1.959190(10) 5_565 n
MN6 BA1 3.527260(20) 1_455 n
MN6 BA1 3.527270(20) 1_555 n
MN6 BA1 3.527260(20) 1_565 n
MN6 BA3 3.477310(20) 1_455 n
MN6 BA3 3.477300(20) 1_465 n
MN6 BA3 3.477310(20) 1_565 n
MN6 MN5 2.491530(20) 1_555 n
MN6 MN6 2.419190(20) -2_565 n
MN6 O7 1.922350(10) 1_555 n
MN6 O7 1.922350(10) 3_665 n
MN6 O7 1.922350(10) 5_565 n
MN6 O9 1.897920(10) 1_555 n
MN6 O9 1.897920(10) 3_665 n
MN6 O9 1.897920(10) 5_565 n
O7 BA1 2.874070(20) 1_455 n
O7 BA1 2.874070(20) 1_565 n
O7 BA3 2.904920(10) 1_465 n
O7 BA3 2.904920(10) -2_675 n
O7 MN6 1.922350(10) 1_555 n
O7 MN6 1.922350(10) -2_565 n
O8 BA2 2.872190(20) 1_455 n
O8 BA2 2.872200(20) 1_555 n
O8 BA2 2.982620(10) -1_666 n
O8 BA3 2.985100(10) 1_455 n
O8 IN4 2.119400(10) 1_455 n
O8 MN5 1.864220(10) 1_555 n
O9 BA1 3.031450(10) 1_565 n
O9 BA2 2.860110(10) 1_565 n
O9 BA3 2.878990(20) 1_465 n
O9 BA3 2.878990(20) 1_565 n
O9 MN5 1.959190(10) 1_555 n
O9 MN6 1.897920(10) 1_555 n

loop_
_pd_block_diffractogram_id
2007-03-31T14:49|P63MMC6_H_01|inmn4|dmax_2000
2007-03-31T14:49|P63MMC6_H_02|inmn4|dmax_2000
2007-03-31T14:49|P63MMC6_H_03|inmn4|dmax_2000
